data_4037173
loop_
_publ_author_name
'Hahn, Sebastian'
'Geyer, Florian L.'
'Koser, Silke'
'Tverskoy, Olena'
'Rominger, Frank'
'Bunz, Uwe H. F.'

_publ_section_title
;
 Bent N-Heteroarenes.
;
_journal_issue 18
_journal_name_full 'The Journal of organic chemistry'
_journal_page_first 8485
_journal_page_last 8494
_journal_paper_doi 10.1021/acs.joc.6b01654
_journal_volume 81
_journal_year 2016
_chemical_formula_sum 'C46 H54 N2 Si2'
_chemical_formula_weight 691.09
_space_group_crystal_system monoclinic
_space_group_IT_number 15
_space_group_name_Hall '-C 2yc'
_space_group_name_H-M_alt 'C 1 2/c 1'
_atom_sites_solution_hydrogens geom
_audit_creation_method SHELXL-2014/7
_cell_angle_alpha 90
_cell_angle_beta 94.279(5)
_cell_angle_gamma 90
_cell_formula_units_Z 8
_cell_length_a 36.272(8)
_cell_length_b 7.4130(16)
_cell_length_c 29.889(7)
_cell_measurement_reflns_used 3212
_cell_measurement_temperature 200(2)
_cell_measurement_theta_max 22.16
_cell_measurement_theta_min 2.55
_cell_volume 8014(3)
_computing_cell_refinement 'Bruker SAINT'
_computing_data_collection 'Bruker APEX2'
_computing_data_reduction 'Bruker SAINT'
_computing_molecular_graphics 'Bruker SHELXTL'
_computing_publication_material 'Bruker SHELXTL'
_computing_structure_refinement 'SHELXL-2014/7 (Sheldrick, 2014)'
_computing_structure_solution 'SHELXS-97 (Sheldrick 2008)'
_diffrn_ambient_temperature 200(2)
_diffrn_measured_fraction_theta_full 0.995
_diffrn_measured_fraction_theta_max 0.995
_diffrn_measurement_device_type 'Bruker APEX-II Quazar area detector'
_diffrn_measurement_method '\f and \w scans'
_diffrn_radiation_type MoK\a
_diffrn_radiation_wavelength 0.71073
_diffrn_reflns_av_R_equivalents 0.0594
_diffrn_reflns_av_unetI/netI 0.0601
_diffrn_reflns_Laue_measured_fraction_full 0.995
_diffrn_reflns_Laue_measured_fraction_max 0.995
_diffrn_reflns_limit_h_max 38
_diffrn_reflns_limit_h_min -38
_diffrn_reflns_limit_k_max 7
_diffrn_reflns_limit_k_min -7
_diffrn_reflns_limit_l_max 25
_diffrn_reflns_limit_l_min -31
_diffrn_reflns_number 18075
_diffrn_reflns_point_group_measured_fraction_full 0.995
_diffrn_reflns_point_group_measured_fraction_max 0.995
_diffrn_reflns_theta_full 22.244
_diffrn_reflns_theta_max 22.244
_diffrn_reflns_theta_min 1.126
_diffrn_source 'ImuS microsource'
_exptl_absorpt_coefficient_mu 0.122
_exptl_absorpt_correction_T_max 0.9567
_exptl_absorpt_correction_T_min 0.8222
_exptl_absorpt_correction_type multi-scan
_exptl_crystal_colour orange
_exptl_crystal_density_diffrn 1.146
_exptl_crystal_description needle
_exptl_crystal_F_000 2976
_exptl_crystal_size_max 0.560
_exptl_crystal_size_mid 0.070
_exptl_crystal_size_min 0.050
_refine_diff_density_max 0.205
_refine_diff_density_min -0.211
_refine_diff_density_rms 0.046
_refine_ls_extinction_method none
_refine_ls_goodness_of_fit_ref 1.019
_refine_ls_hydrogen_treatment constr
_refine_ls_matrix_type full
_refine_ls_number_parameters 451
_refine_ls_number_reflns 5040
_refine_ls_number_restraints 417
_refine_ls_restrained_S_all 0.997
_refine_ls_R_factor_all 0.0880
_refine_ls_R_factor_gt 0.0514
_refine_ls_shift/su_max 0.001
_refine_ls_shift/su_mean 0.000
_refine_ls_structure_factor_coef Fsqd
_refine_ls_weighting_details 'w=1/[\s^2^(Fo^2^)+(0.0464P)^2^+12.8347P] where P=(Fo^2^+2Fc^2^)/3'
_refine_ls_weighting_scheme calc
_refine_ls_wR_factor_gt 0.1130
_refine_ls_wR_factor_ref 0.1280
_reflns_Friedel_coverage 0.000
_reflns_number_gt 3398
_reflns_number_total 5040
_reflns_threshold_expression 'I > 2\s(I)'
_cod_data_source_file jo6b01654_si_003.cif
_cod_data_source_block seh5
_cod_original_sg_symbol_H-M 'C 2/c'
_cod_database_code 4037173
_shelx_shelxl_version_number 2014/7
_shelx_space_group_comment
; 
The symmetry employed for this shelxl refinement is uniquely defined 
by the following loop, which should always be used as a source of 
symmetry information in preference to the above space-group names. 
They are only intended as comments. 
;
_shelx_estimated_absorpt_t_min 0.935
_shelx_estimated_absorpt_t_max 0.994

loop_
_space_group_symop_operation_xyz
'x, y, z'
'-x, y, -z+1/2'
'x+1/2, y+1/2, z'
'-x+1/2, y+1/2, -z+1/2'
'-x, -y, -z'
'x, -y, z-1/2'
'-x+1/2, -y+1/2, -z'
'x+1/2, -y+1/2, z-1/2'

loop_
_atom_site_label
_atom_site_type_symbol
_atom_site_fract_x
_atom_site_fract_y
_atom_site_fract_z
_atom_site_U_iso_or_equiv
_atom_site_adp_type
_atom_site_occupancy
_atom_site_site_symmetry_order
_atom_site_calc_flag
_atom_site_refinement_flags_posn
_atom_site_refinement_flags_adp
Si1 Si 0.55656(3) 0.44060(15) 0.61730(3) 0.0342(3) Uani 1 1 d . U
Si2 Si 0.88026(3) 0.29415(14) 0.64103(3) 0.0295(3) Uani 1 1 d . U
C1 C 0.64000(10) 0.4087(5) 0.62898(11) 0.0320(9) Uani 1 1 d . U
C2 C 0.60684(10) 0.4236(5) 0.62805(12) 0.0371(10) Uani 1 1 d . U
C3 C 0.79687(9) 0.3346(5) 0.62891(11) 0.0285(9) Uani 1 1 d . U
C4 C 0.83015(9) 0.3264(5) 0.63221(11) 0.0324(9) Uani 1 1 d . U
C11 C 0.67943(9) 0.3872(4) 0.62953(12) 0.0285(8) Uani 1 1 d . U
C12 C 0.69735(8) 0.4277(4) 0.59029(11) 0.0265(8) Uani 1 1 d . U
N13 N 0.67667(7) 0.4900(4) 0.55386(9) 0.0305(7) Uani 1 1 d . U
C14 C 0.69454(9) 0.5270(5) 0.51767(12) 0.0290(8) Uani 1 1 d . U
C15 C 0.67412(10) 0.6008(5) 0.47862(12) 0.0397(10) Uani 1 1 d . U
H15 H 0.6485 0.6259 0.4796 0.048 Uiso 1 1 calc R U
C16 C 0.69064(10) 0.6342(5) 0.44110(12) 0.0413(10) Uani 1 1 d . U
H16 H 0.6763 0.6826 0.4161 0.050 Uiso 1 1 calc R U
C17 C 0.72929(9) 0.6003(5) 0.43689(12) 0.0319(9) Uani 1 1 d . U
C18 C 0.74582(10) 0.6335(5) 0.39793(12) 0.0395(10) Uani 1 1 d . U
H18 H 0.7310 0.6757 0.3725 0.047 Uiso 1 1 calc R U
C19 C 0.78387(10) 0.6075(5) 0.39413(12) 0.0332(9) Uani 1 1 d . U
C20 C 0.80123(11) 0.6467(5) 0.35430(12) 0.0423(10) Uani 1 1 d . U
H20 H 0.7868 0.6871 0.3284 0.051 Uiso 1 1 calc R U
C21 C 0.83812(12) 0.6269(5) 0.35306(13) 0.0481(11) Uani 1 1 d . U
H21 H 0.8494 0.6553 0.3262 0.058 Uiso 1 1 calc R U
C22 C 0.86008(11) 0.5656(5) 0.39037(13) 0.0465(10) Uani 1 1 d . U
H22 H 0.8860 0.5528 0.3888 0.056 Uiso 1 1 calc R U
C23 C 0.84421(10) 0.5241(5) 0.42917(12) 0.0394(10) Uani 1 1 d . U
H23 H 0.8592 0.4807 0.4543 0.047 Uiso 1 1 calc R U
C24 C 0.80600(9) 0.5448(5) 0.43245(11) 0.0308(9) Uani 1 1 d . U
C25 C 0.78885(9) 0.5059(4) 0.47188(11) 0.0309(9) Uani 1 1 d . U
H25 H 0.8033 0.4601 0.4971 0.037 Uiso 1 1 calc R U
C26 C 0.75161(9) 0.5326(4) 0.47490(11) 0.0271(8) Uani 1 1 d . U
C27 C 0.73381(9) 0.4961(4) 0.51660(11) 0.0264(8) Uani 1 1 d . U
N28 N 0.75407(7) 0.4390(4) 0.55208(9) 0.0268(7) Uani 1 1 d . U
C29 C 0.73618(8) 0.4050(4) 0.58972(11) 0.0245(8) Uani 1 1 d . U
C30 C 0.75717(8) 0.3465(4) 0.62854(11) 0.0250(8) Uani 1 1 d . U
C31 C 0.73942(9) 0.3010(4) 0.66746(11) 0.0264(8) Uani 1 1 d . U
C32 C 0.75926(9) 0.2289(5) 0.70646(11) 0.0305(9) Uani 1 1 d . U
H32 H 0.7852 0.2122 0.7065 0.037 Uiso 1 1 calc R U
C33 C 0.74197(9) 0.1838(5) 0.74329(12) 0.0360(9) Uani 1 1 d . U
H33 H 0.7557 0.1326 0.7685 0.043 Uiso 1 1 calc R U
C34 C 0.70362(10) 0.2125(5) 0.74451(12) 0.0389(10) Uani 1 1 d . U
H34 H 0.6918 0.1843 0.7709 0.047 Uiso 1 1 calc R U
C35 C 0.68364(10) 0.2799(5) 0.70838(12) 0.0379(9) Uani 1 1 d . U
H35 H 0.6578 0.2983 0.7099 0.045 Uiso 1 1 calc R U
C36 C 0.70024(9) 0.3240(5) 0.66804(11) 0.0282(8) Uani 1 1 d . U
C41 C 0.53577(10) 0.4958(7) 0.67107(13) 0.0572(12) Uani 1 1 d . U
H41 H 0.5083 0.4882 0.6648 0.069 Uiso 1 1 calc R U
C42 C 0.54611(14) 0.3569(9) 0.70769(15) 0.101(2) Uani 1 1 d . U
H42A H 0.5404 0.2355 0.6962 0.151 Uiso 1 1 calc R U
H42B H 0.5726 0.3655 0.7166 0.151 Uiso 1 1 calc R U
H42C H 0.5320 0.3806 0.7338 0.151 Uiso 1 1 calc R U
C43 C 0.54419(15) 0.6875(8) 0.68734(17) 0.1017(19) Uani 1 1 d . U
H43A H 0.5373 0.7730 0.6632 0.153 Uiso 1 1 calc R U
H43B H 0.5300 0.7138 0.7133 0.153 Uiso 1 1 calc R U
H43C H 0.5707 0.6987 0.6961 0.153 Uiso 1 1 calc R U
C44 C 0.54007(10) 0.2114(5) 0.59792(13) 0.0443(10) Uani 1 1 d . U
H44 H 0.5510 0.1238 0.6206 0.053 Uiso 1 1 calc R U
C45 C 0.55450(11) 0.1565(6) 0.55321(14) 0.0557(12) Uani 1 1 d . U
H45A H 0.5813 0.1746 0.5545 0.084 Uiso 1 1 calc R U
H45B H 0.5488 0.0291 0.5473 0.084 Uiso 1 1 calc R U
H45C H 0.5426 0.2307 0.5291 0.084 Uiso 1 1 calc R U
C46 C 0.49801(11) 0.1838(7) 0.59639(18) 0.0771(16) Uani 1 1 d . U
H46A H 0.4890 0.2193 0.6252 0.116 Uiso 1 1 calc R U
H46B H 0.4860 0.2580 0.5724 0.116 Uiso 1 1 calc R U
H46C H 0.4922 0.0564 0.5906 0.116 Uiso 1 1 calc R U
C47 C 0.54793(9) 0.6279(5) 0.57580(12) 0.0365(9) Uani 1 1 d . U
H47 H 0.5558 0.7409 0.5921 0.044 Uiso 1 1 calc R U
C48 C 0.57086(11) 0.6192(6) 0.53506(13) 0.0526(12) Uani 1 1 d . U
H48A H 0.5970 0.6026 0.5451 0.079 Uiso 1 1 calc R U
H48B H 0.5625 0.5176 0.5159 0.079 Uiso 1 1 calc R U
H48C H 0.5679 0.7318 0.5180 0.079 Uiso 1 1 calc R U
C49 C 0.50662(10) 0.6540(6) 0.56106(14) 0.0552(12) Uani 1 1 d . U
H49A H 0.4924 0.6593 0.5876 0.083 Uiso 1 1 calc R U
H49B H 0.5033 0.7668 0.5441 0.083 Uiso 1 1 calc R U
H49C H 0.4979 0.5526 0.5421 0.083 Uiso 1 1 calc R U
C51 C 0.90215(10) 0.3610(5) 0.58850(12) 0.0418(10) Uani 1 1 d . U
H51 H 0.9295 0.3500 0.5948 0.050 Uiso 1 1 calc R U
C52 C 0.89395(12) 0.5567(6) 0.57564(15) 0.0639(13) Uani 1 1 d . U
H52A H 0.9013 0.6354 0.6011 0.096 Uiso 1 1 calc R U
H52B H 0.9078 0.5898 0.5500 0.096 Uiso 1 1 calc R U
H52C H 0.8674 0.5708 0.5676 0.096 Uiso 1 1 calc R U
C53 C 0.89101(14) 0.2365(7) 0.54959(15) 0.0837(17) Uani 1 1 d . U
H53A H 0.8965 0.1114 0.5584 0.126 Uiso 1 1 calc R U
H53B H 0.8645 0.2493 0.5414 0.126 Uiso 1 1 calc R U
H53C H 0.9049 0.2683 0.5238 0.126 Uiso 1 1 calc R U
C54 C 0.88690(9) 0.0465(5) 0.65234(13) 0.0396(10) Uani 1 1 d . U
H54 H 0.8778 -0.0167 0.6241 0.048 Uiso 1 1 calc R U
C55 C 0.92756(10) -0.0065(6) 0.66090(16) 0.0637(13) Uani 1 1 d . U
H55A H 0.9417 0.0421 0.6369 0.096 Uiso 1 1 calc R U
H55B H 0.9373 0.0429 0.6898 0.096 Uiso 1 1 calc R U
H55C H 0.9297 -0.1382 0.6615 0.096 Uiso 1 1 calc R U
C56 C 0.86397(13) -0.0262(6) 0.68882(18) 0.0826(17) Uani 1 1 d . U
H56A H 0.8381 0.0096 0.6825 0.124 Uiso 1 1 calc R U
H56B H 0.8657 -0.1581 0.6896 0.124 Uiso 1 1 calc R U
H56C H 0.8733 0.0230 0.7179 0.124 Uiso 1 1 calc R U
C57 C 0.89706(10) 0.4494(5) 0.68784(12) 0.0416(10) Uani 1 1 d . U
H57 H 0.8893 0.5730 0.6776 0.050 Uiso 1 1 calc R U
C58 C 0.87920(12) 0.4199(7) 0.73188(13) 0.0681(14) Uani 1 1 d . U
H58A H 0.8523 0.4142 0.7260 0.102 Uiso 1 1 calc R U
H58B H 0.8882 0.3064 0.7455 0.102 Uiso 1 1 calc R U
H58C H 0.8857 0.5200 0.7524 0.102 Uiso 1 1 calc R U
C59 C 0.93936(10) 0.4587(6) 0.69634(14) 0.0596(12) Uani 1 1 d . U
H59A H 0.9505 0.4776 0.6678 0.089 Uiso 1 1 calc R U
H59B H 0.9460 0.5590 0.7167 0.089 Uiso 1 1 calc R U
H59C H 0.9485 0.3453 0.7099 0.089 Uiso 1 1 calc R U

loop_
_atom_site_aniso_label
_atom_site_aniso_U_11
_atom_site_aniso_U_22
_atom_site_aniso_U_33
_atom_site_aniso_U_23
_atom_site_aniso_U_13
_atom_site_aniso_U_12
Si1 0.0218(5) 0.0474(7) 0.0335(6) -0.0006(5) 0.0034(4) 0.0014(5)
Si2 0.0217(5) 0.0338(6) 0.0334(6) 0.0037(5) 0.0044(4) 0.0047(5)
C1 0.0270(19) 0.038(2) 0.031(2) 0.0006(19) 0.0048(15) 0.0013(17)
C2 0.030(2) 0.044(2) 0.038(2) 0.002(2) 0.0051(17) 0.0004(18)
C3 0.0263(19) 0.032(2) 0.027(2) 0.0055(18) 0.0042(15) 0.0029(16)
C4 0.0280(19) 0.041(2) 0.029(2) 0.0083(19) 0.0063(15) 0.0037(17)
C11 0.0233(18) 0.024(2) 0.038(2) -0.0036(17) 0.0031(15) 0.0002(15)
C12 0.0201(17) 0.0203(19) 0.039(2) -0.0037(17) 0.0013(15) -0.0005(15)
N13 0.0250(15) 0.0305(18) 0.0356(17) -0.0028(15) -0.0016(13) 0.0002(14)
C14 0.0276(18) 0.021(2) 0.038(2) -0.0039(17) -0.0045(15) -0.0015(16)
C15 0.030(2) 0.049(3) 0.039(2) 0.000(2) -0.0044(17) 0.0084(19)
C16 0.038(2) 0.054(3) 0.031(2) 0.001(2) -0.0087(17) 0.0047(19)
C17 0.035(2) 0.028(2) 0.031(2) -0.0052(17) -0.0048(16) -0.0018(17)
C18 0.048(2) 0.035(2) 0.034(2) -0.0015(19) -0.0062(17) 0.0002(19)
C19 0.045(2) 0.024(2) 0.031(2) -0.0021(17) 0.0028(16) -0.0026(17)
C20 0.058(2) 0.040(2) 0.029(2) -0.0010(19) 0.0036(18) -0.005(2)
C21 0.062(3) 0.043(3) 0.041(2) -0.001(2) 0.015(2) -0.011(2)
C22 0.048(2) 0.047(3) 0.046(2) -0.003(2) 0.0146(19) -0.005(2)
C23 0.042(2) 0.041(2) 0.035(2) 0.0010(19) 0.0082(17) -0.0026(19)
C24 0.037(2) 0.023(2) 0.033(2) -0.0025(17) 0.0060(16) -0.0049(17)
C25 0.036(2) 0.026(2) 0.030(2) 0.0027(17) -0.0020(16) -0.0027(17)
C26 0.0308(19) 0.0196(19) 0.0305(19) -0.0035(16) -0.0010(15) -0.0012(16)
C27 0.0265(18) 0.021(2) 0.0308(19) -0.0042(16) -0.0031(15) 0.0008(15)
N28 0.0263(15) 0.0254(17) 0.0288(16) -0.0008(14) 0.0022(13) -0.0022(13)
C29 0.0231(17) 0.021(2) 0.0292(19) -0.0010(16) -0.0001(14) -0.0029(15)
C30 0.0206(17) 0.024(2) 0.0308(19) -0.0020(16) 0.0026(14) -0.0005(15)
C31 0.0262(18) 0.0220(19) 0.0309(19) -0.0051(16) 0.0024(15) -0.0003(16)
C32 0.0297(19) 0.029(2) 0.033(2) 0.0010(17) 0.0040(15) 0.0011(17)
C33 0.038(2) 0.041(2) 0.029(2) -0.0006(19) 0.0057(17) -0.0026(19)
C34 0.037(2) 0.048(3) 0.033(2) 0.001(2) 0.0134(17) -0.0068(19)
C35 0.029(2) 0.044(2) 0.042(2) -0.0036(19) 0.0077(17) -0.0038(18)
C36 0.0221(17) 0.025(2) 0.038(2) -0.0027(17) 0.0043(15) -0.0006(15)
C41 0.025(2) 0.105(4) 0.041(2) -0.010(2) 0.0020(18) 0.005(2)
C42 0.091(4) 0.169(6) 0.044(3) 0.024(3) 0.018(3) 0.028(4)
C43 0.104(4) 0.138(5) 0.064(4) -0.051(3) 0.010(3) 0.001(4)
C44 0.036(2) 0.046(2) 0.052(2) 0.008(2) 0.0070(18) 0.0019(19)
C45 0.063(3) 0.046(3) 0.058(3) -0.002(2) 0.006(2) -0.002(2)
C46 0.044(3) 0.065(3) 0.124(4) -0.023(3) 0.022(3) -0.016(2)
C47 0.033(2) 0.037(2) 0.040(2) -0.0031(18) 0.0005(17) 0.0003(17)
C48 0.058(3) 0.050(3) 0.051(3) 0.009(2) 0.012(2) 0.002(2)
C49 0.045(2) 0.056(3) 0.063(3) 0.006(2) -0.012(2) 0.009(2)
C51 0.033(2) 0.052(2) 0.041(2) 0.007(2) 0.0085(18) 0.0027(19)
C52 0.069(3) 0.066(3) 0.058(3) 0.025(2) 0.015(2) 0.001(2)
C53 0.114(4) 0.092(4) 0.048(3) -0.008(3) 0.031(3) -0.011(3)
C54 0.028(2) 0.035(2) 0.057(3) 0.002(2) 0.0100(18) 0.0044(17)
C55 0.045(2) 0.047(3) 0.100(4) 0.015(3) 0.010(2) 0.016(2)
C56 0.084(3) 0.043(3) 0.128(4) 0.039(3) 0.059(3) 0.023(3)
C57 0.041(2) 0.038(2) 0.044(2) 0.001(2) -0.0033(17) 0.0094(19)
C58 0.065(3) 0.097(4) 0.043(3) -0.014(3) 0.006(2) 0.009(3)
C59 0.050(2) 0.067(3) 0.059(3) -0.012(3) -0.008(2) -0.012(2)

loop_
_atom_type_symbol
_atom_type_description
_atom_type_scat_dispersion_real
_atom_type_scat_dispersion_imag
_atom_type_scat_source
C C 0.0033 0.0016 'International Tables Vol C Tables 4.2.6.8 and 6.1.1.4'
H H 0.0000 0.0000 'International Tables Vol C Tables 4.2.6.8 and 6.1.1.4'
N N 0.0061 0.0033 'International Tables Vol C Tables 4.2.6.8 and 6.1.1.4'
Si Si 0.0817 0.0704 'International Tables Vol C Tables 4.2.6.8 and 6.1.1.4'

loop_
_geom_angle_atom_site_label_1
_geom_angle_atom_site_label_2
_geom_angle_atom_site_label_3
_geom_angle
C2 Si1 C41 108.91(17)
C2 Si1 C47 106.39(16)
C41 Si1 C47 110.42(19)
C2 Si1 C44 106.37(17)
C41 Si1 C44 108.85(19)
C47 Si1 C44 115.64(17)
C4 Si2 C57 106.88(16)
C4 Si2 C51 108.78(16)
C57 Si2 C51 109.10(18)
C4 Si2 C54 105.41(16)
C57 Si2 C54 115.77(18)
C51 Si2 C54 110.59(17)
C2 C1 C11 178.7(4)
C1 C2 Si1 171.2(3)
C4 C3 C30 175.7(4)
C3 C4 Si2 174.1(3)
C36 C11 C12 119.8(3)
C36 C11 C1 121.2(3)
C12 C11 C1 119.0(3)
N13 C12 C11 118.5(3)
N13 C12 C29 121.4(3)
C11 C12 C29 120.1(3)
C14 N13 C12 116.7(3)
N13 C14 C15 118.9(3)
N13 C14 C27 121.7(3)
C15 C14 C27 119.3(3)
C16 C15 C14 121.0(3)
C16 C15 H15 119.5
C14 C15 H15 119.5
C15 C16 C17 122.9(3)
C15 C16 H16 118.6
C17 C16 H16 118.6
C18 C17 C26 118.6(3)
C18 C17 C16 122.2(3)
C26 C17 C16 119.2(3)
C17 C18 C19 122.5(3)
C17 C18 H18 118.7
C19 C18 H18 118.7
C18 C19 C20 122.7(4)
C18 C19 C24 118.5(3)
C20 C19 C24 118.8(3)
C21 C20 C19 120.3(4)
C21 C20 H20 119.9
C19 C20 H20 119.9
C20 C21 C22 121.4(4)
C20 C21 H21 119.3
C22 C21 H21 119.3
C23 C22 C21 119.9(4)
C23 C22 H22 120.0
C21 C22 H22 120.0
C22 C23 C24 121.0(4)
C22 C23 H23 119.5
C24 C23 H23 119.5
C25 C24 C23 122.5(3)
C25 C24 C19 118.9(3)
C23 C24 C19 118.6(3)
C26 C25 C24 121.7(3)
C26 C25 H25 119.2
C24 C25 H25 119.2
C25 C26 C17 119.8(3)
C25 C26 C27 121.7(3)
C17 C26 C27 118.5(3)
N28 C27 C14 121.7(3)
N28 C27 C26 119.2(3)
C14 C27 C26 119.0(3)
C27 N28 C29 116.9(3)
N28 C29 C30 118.4(3)
N28 C29 C12 121.4(3)
C30 C29 C12 120.2(3)
C29 C30 C31 120.0(3)
C29 C30 C3 120.2(3)
C31 C30 C3 119.7(3)
C30 C31 C32 121.9(3)
C30 C31 C36 119.7(3)
C32 C31 C36 118.4(3)
C33 C32 C31 121.5(3)
C33 C32 H32 119.3
C31 C32 H32 119.3
C32 C33 C34 120.2(4)
C32 C33 H33 119.9
C34 C33 H33 119.9
C35 C34 C33 120.4(3)
C35 C34 H34 119.8
C33 C34 H34 119.8
C34 C35 C36 121.7(3)
C34 C35 H35 119.1
C36 C35 H35 119.1
C11 C36 C35 122.2(3)
C11 C36 C31 120.1(3)
C35 C36 C31 117.7(3)
C43 C41 C42 111.5(4)
C43 C41 Si1 113.2(3)
C42 C41 Si1 112.0(3)
C43 C41 H41 106.6
C42 C41 H41 106.6
Si1 C41 H41 106.6
C41 C42 H42A 109.5
C41 C42 H42B 109.5
H42A C42 H42B 109.5
C41 C42 H42C 109.5
H42A C42 H42C 109.5
H42B C42 H42C 109.5
C41 C43 H43A 109.5
C41 C43 H43B 109.5
H43A C43 H43B 109.5
C41 C43 H43C 109.5
H43A C43 H43C 109.5
H43B C43 H43C 109.5
C45 C44 C46 110.1(4)
C45 C44 Si1 112.9(3)
C46 C44 Si1 115.0(3)
C45 C44 H44 106.1
C46 C44 H44 106.1
Si1 C44 H44 106.1
C44 C45 H45A 109.5
C44 C45 H45B 109.5
H45A C45 H45B 109.5
C44 C45 H45C 109.5
H45A C45 H45C 109.5
H45B C45 H45C 109.5
C44 C46 H46A 109.5
C44 C46 H46B 109.5
H46A C46 H46B 109.5
C44 C46 H46C 109.5
H46A C46 H46C 109.5
H46B C46 H46C 109.5
C48 C47 C49 110.7(3)
C48 C47 Si1 115.0(3)
C49 C47 Si1 113.2(3)
C48 C47 H47 105.7
C49 C47 H47 105.7
Si1 C47 H47 105.7
C47 C48 H48A 109.5
C47 C48 H48B 109.5
H48A C48 H48B 109.5
C47 C48 H48C 109.5
H48A C48 H48C 109.5
H48B C48 H48C 109.5
C47 C49 H49A 109.5
C47 C49 H49B 109.5
H49A C49 H49B 109.5
C47 C49 H49C 109.5
H49A C49 H49C 109.5
H49B C49 H49C 109.5
C53 C51 C52 110.5(4)
C53 C51 Si2 112.1(3)
C52 C51 Si2 112.0(3)
C53 C51 H51 107.3
C52 C51 H51 107.3
Si2 C51 H51 107.3
C51 C52 H52A 109.5
C51 C52 H52B 109.5
H52A C52 H52B 109.5
C51 C52 H52C 109.5
H52A C52 H52C 109.5
H52B C52 H52C 109.5
C51 C53 H53A 109.5
C51 C53 H53B 109.5
H53A C53 H53B 109.5
C51 C53 H53C 109.5
H53A C53 H53C 109.5
H53B C53 H53C 109.5
C56 C54 C55 111.2(4)
C56 C54 Si2 114.0(3)
C55 C54 Si2 112.9(3)
C56 C54 H54 106.0
C55 C54 H54 106.0
Si2 C54 H54 106.0
C54 C55 H55A 109.5
C54 C55 H55B 109.5
H55A C55 H55B 109.5
C54 C55 H55C 109.5
H55A C55 H55C 109.5
H55B C55 H55C 109.5
C54 C56 H56A 109.5
C54 C56 H56B 109.5
H56A C56 H56B 109.5
C54 C56 H56C 109.5
H56A C56 H56C 109.5
H56B C56 H56C 109.5
C58 C57 C59 110.3(3)
C58 C57 Si2 114.8(3)
C59 C57 Si2 114.5(3)
C58 C57 H57 105.4
C59 C57 H57 105.4
Si2 C57 H57 105.4
C57 C58 H58A 109.5
C57 C58 H58B 109.5
H58A C58 H58B 109.5
C57 C58 H58C 109.5
H58A C58 H58C 109.5
H58B C58 H58C 109.5
C57 C59 H59A 109.5
C57 C59 H59B 109.5
H59A C59 H59B 109.5
C57 C59 H59C 109.5
H59A C59 H59C 109.5
H59B C59 H59C 109.5

loop_
_geom_bond_atom_site_label_1
_geom_bond_atom_site_label_2
_geom_bond_distance
Si1 C2 1.832(4)
Si1 C41 1.871(4)
Si1 C47 1.873(4)
Si1 C44 1.879(4)
Si2 C4 1.833(4)
Si2 C57 1.878(4)
Si2 C51 1.878(4)
Si2 C54 1.879(4)
C1 C2 1.206(4)
C1 C11 1.438(5)
C3 C4 1.205(4)
C3 C30 1.442(4)
C11 C36 1.409(5)
C11 C12 1.415(5)
C12 N13 1.357(4)
C12 C29 1.420(4)
N13 C14 1.330(4)
C14 C15 1.443(5)
C14 C27 1.445(4)
C15 C16 1.334(5)
C15 H15 0.9500
C16 C17 1.439(5)
C16 H16 0.9500
C17 C18 1.371(5)
C17 C26 1.436(5)
C18 C19 1.406(5)
C18 H18 0.9500
C19 C20 1.418(5)
C19 C24 1.427(5)
C20 C21 1.350(5)
C20 H20 0.9500
C21 C22 1.397(5)
C21 H21 0.9500
C22 C23 1.368(5)
C22 H22 0.9500
C23 C24 1.405(5)
C23 H23 0.9500
C24 C25 1.403(5)
C25 C26 1.375(4)
C25 H25 0.9500
C26 C27 1.471(5)
C27 N28 1.315(4)
N28 C29 1.364(4)
C29 C30 1.408(4)
C30 C31 1.412(4)
C31 C32 1.427(5)
C31 C36 1.432(4)
C32 C33 1.349(4)
C32 H32 0.9500
C33 C34 1.410(5)
C33 H33 0.9500
C34 C35 1.351(5)
C34 H34 0.9500
C35 C36 1.425(5)
C35 H35 0.9500
C41 C43 1.525(7)
C41 C42 1.529(6)
C41 H41 1.0000
C42 H42A 0.9800
C42 H42B 0.9800
C42 H42C 0.9800
C43 H43A 0.9800
C43 H43B 0.9800
C43 H43C 0.9800
C44 C45 1.526(5)
C44 C46 1.536(5)
C44 H44 1.0000
C45 H45A 0.9800
C45 H45B 0.9800
C45 H45C 0.9800
C46 H46A 0.9800
C46 H46B 0.9800
C46 H46C 0.9800
C47 C48 1.526(5)
C47 C49 1.542(5)
C47 H47 1.0000
C48 H48A 0.9800
C48 H48B 0.9800
C48 H48C 0.9800
C49 H49A 0.9800
C49 H49B 0.9800
C49 H49C 0.9800
C51 C53 1.516(6)
C51 C52 1.525(5)
C51 H51 1.0000
C52 H52A 0.9800
C52 H52B 0.9800
C52 H52C 0.9800
C53 H53A 0.9800
C53 H53B 0.9800
C53 H53C 0.9800
C54 C56 1.519(5)
C54 C55 1.529(5)
C54 H54 1.0000
C55 H55A 0.9800
C55 H55B 0.9800
C55 H55C 0.9800
C56 H56A 0.9800
C56 H56B 0.9800
C56 H56C 0.9800
C57 C58 1.526(5)
C57 C59 1.538(5)
C57 H57 1.0000
C58 H58A 0.9800
C58 H58B 0.9800
C58 H58C 0.9800
C59 H59A 0.9800
C59 H59B 0.9800
C59 H59C 0.9800

loop_
_geom_torsion_atom_site_label_1
_geom_torsion_atom_site_label_2
_geom_torsion_atom_site_label_3
_geom_torsion_atom_site_label_4
_geom_torsion
C36 C11 C12 N13 -179.4(3)
C1 C11 C12 N13 1.7(5)
C36 C11 C12 C29 -0.1(5)
C1 C11 C12 C29 -179.0(3)
C11 C12 N13 C14 179.8(3)
C29 C12 N13 C14 0.5(5)
C12 N13 C14 C15 -177.4(3)
C12 N13 C14 C27 2.3(5)
N13 C14 C15 C16 -177.7(4)
C27 C14 C15 C16 2.6(5)
C14 C15 C16 C17 -0.1(6)
C15 C16 C17 C18 179.3(4)
C15 C16 C17 C26 -1.9(6)
C26 C17 C18 C19 -1.4(5)
C16 C17 C18 C19 177.4(3)
C17 C18 C19 C20 -178.1(3)
C17 C18 C19 C24 -0.2(5)
C18 C19 C20 C21 177.0(4)
C24 C19 C20 C21 -0.8(5)
C19 C20 C21 C22 0.8(6)
C20 C21 C22 C23 0.1(6)
C21 C22 C23 C24 -1.0(6)
C22 C23 C24 C25 -179.1(3)
C22 C23 C24 C19 1.0(5)
C18 C19 C24 C25 2.0(5)
C20 C19 C24 C25 -180.0(3)
C18 C19 C24 C23 -178.0(3)
C20 C19 C24 C23 -0.1(5)
C23 C24 C25 C26 177.8(3)
C19 C24 C25 C26 -2.2(5)
C24 C25 C26 C17 0.6(5)
C24 C25 C26 C27 -178.5(3)
C18 C17 C26 C25 1.3(5)
C16 C17 C26 C25 -177.6(3)
C18 C17 C26 C27 -179.7(3)
C16 C17 C26 C27 1.5(5)
N13 C14 C27 N28 -3.7(5)
C15 C14 C27 N28 176.0(3)
N13 C14 C27 C26 177.4(3)
C15 C14 C27 C26 -2.9(5)
C25 C26 C27 N28 1.0(5)
C17 C26 C27 N28 -178.0(3)
C25 C26 C27 C14 179.9(3)
C17 C26 C27 C14 0.9(5)
C14 C27 N28 C29 1.9(5)
C26 C27 N28 C29 -179.2(3)
C27 N28 C29 C30 -179.0(3)
C27 N28 C29 C12 0.9(5)
N13 C12 C29 N28 -2.2(5)
C11 C12 C29 N28 178.5(3)
N13 C12 C29 C30 177.6(3)
C11 C12 C29 C30 -1.7(5)
N28 C29 C30 C31 -176.7(3)
C12 C29 C30 C31 3.4(5)
N28 C29 C30 C3 3.9(5)
C12 C29 C30 C3 -176.0(3)
C29 C30 C31 C32 175.4(3)
C3 C30 C31 C32 -5.2(5)
C29 C30 C31 C36 -3.4(5)
C3 C30 C31 C36 176.0(3)
C30 C31 C32 C33 -179.2(3)
C36 C31 C32 C33 -0.4(5)
C31 C32 C33 C34 -2.0(5)
C32 C33 C34 C35 2.1(6)
C33 C34 C35 C36 0.1(6)
C12 C11 C36 C35 -179.6(3)
C1 C11 C36 C35 -0.6(5)
C12 C11 C36 C31 0.0(5)
C1 C11 C36 C31 179.0(3)
C34 C35 C36 C11 177.3(3)
C34 C35 C36 C31 -2.3(5)
C30 C31 C36 C11 1.7(5)
C32 C31 C36 C11 -177.2(3)
C30 C31 C36 C35 -178.7(3)
C32 C31 C36 C35 2.5(5)
C2 Si1 C41 C43 70.3(4)
C47 Si1 C41 C43 -46.1(4)
C44 Si1 C41 C43 -174.1(3)
C2 Si1 C41 C42 -56.7(4)
C47 Si1 C41 C42 -173.2(3)
C44 Si1 C41 C42 58.8(4)
C2 Si1 C44 C45 -64.8(3)
C41 Si1 C44 C45 178.0(3)
C47 Si1 C44 C45 53.0(3)
C2 Si1 C44 C46 167.8(3)
C41 Si1 C44 C46 50.6(4)
C47 Si1 C44 C46 -74.4(4)
C2 Si1 C47 C48 48.4(3)
C41 Si1 C47 C48 166.5(3)
C44 Si1 C47 C48 -69.4(3)
C2 Si1 C47 C49 177.0(3)
C41 Si1 C47 C49 -65.0(3)
C44 Si1 C47 C49 59.2(3)
C4 Si2 C51 C53 -66.0(3)
C57 Si2 C51 C53 177.7(3)
C54 Si2 C51 C53 49.3(4)
C4 Si2 C51 C52 58.8(3)
C57 Si2 C51 C52 -57.4(3)
C54 Si2 C51 C52 174.2(3)
C4 Si2 C54 C56 -51.5(4)
C57 Si2 C54 C56 66.4(4)
C51 Si2 C54 C56 -168.9(3)
C4 Si2 C54 C55 -179.6(3)
C57 Si2 C54 C55 -61.8(3)
C51 Si2 C54 C55 62.9(3)
C4 Si2 C57 C58 58.0(3)
C51 Si2 C57 C58 175.5(3)
C54 Si2 C57 C58 -59.0(3)
C4 Si2 C57 C59 -172.9(3)
C51 Si2 C57 C59 -55.4(3)
C54 Si2 C57 C59 70.1(3)
